data_7240985
loop_
_publ_author_name
'Cruz-Cabeza, A. J.'
'Taylor, E.'
'Sugden, I. J.'
'Bowskill, D. H.'
'Wright, S. E.'
'Abdullahi, H.'
'Tulegenov, D.'
'Sadiq, G.'
'Davey, R. J.'

_publ_section_title
;
 Can solvated intermediates inform us about nucleation pathways? The case
 of \b-pABA
;
_journal_name_full CrystEngComm
_journal_paper_doi 10.1039/D0CE00970A
_journal_year 2020
_chemical_formula_moiety 'C7 H3 F4 N O2'
_chemical_formula_sum 'C7 H3 F4 N O2'
_chemical_formula_weight 209.10
_chemical_name_systematic '4-amino-2,3,5,6-tetrafluorobenzoic acid'
_space_group_crystal_system monoclinic
_space_group_IT_number 14
_space_group_name_Hall '-P 2yn'
_space_group_name_H-M_alt 'P 1 21/n 1'
_atom_sites_solution_hydrogens difmap
_atom_sites_solution_primary dual
_audit_creation_date 2017-08-17
_audit_creation_method
;
Olex2 1.2
(compiled 2017.08.10 svn.r3458 for OlexSys, GUI svn.r5375)
;
_audit_update_record
;
2020-06-15 deposited with the CCDC.	2020-07-29 downloaded from the CCDC.
;
_cell_angle_alpha 90
_cell_angle_beta 97.566(4)
_cell_angle_gamma 90
_cell_formula_units_Z 4
_cell_length_a 4.1957(2)
_cell_length_b 14.9867(6)
_cell_length_c 11.5145(5)
_cell_measurement_reflns_used 4187
_cell_measurement_temperature 100.12(10)
_cell_measurement_theta_max 26.3070
_cell_measurement_theta_min 2.2390
_cell_volume 717.72(5)
_computing_cell_refinement 'CrysAlisPro 1.171.39.30c (Rigaku OD, 2017)'
_computing_data_collection 'CrysAlisPro 1.171.39.30c (Rigaku OD, 2017)'
_computing_data_reduction 'CrysAlisPro 1.171.39.30c (Rigaku OD, 2017)'
_computing_molecular_graphics 'Olex2 (Dolomanov et al., 2009)'
_computing_publication_material 'Olex2 (Dolomanov et al., 2009)'
_computing_structure_refinement 'ShelXL (Sheldrick, 2015)'
_computing_structure_solution 'ShelXT (Sheldrick, 2015)'
_diffrn_ambient_environment N~2~
_diffrn_ambient_temperature 100.12(10)
_diffrn_detector 'CCD plate'
_diffrn_measured_fraction_theta_full 0.996
_diffrn_measured_fraction_theta_max 0.995
_diffrn_measurement_details
;
List of Runs (angles in degrees, time in seconds):

  # Type    Start    End  Width  t~exp~   \w     \q     \k     \f   Frames
#--------------------------------------------------------------------------
  1  \w    -81.00 -33.00   1.00    1.00    --    5.00 -12.00 -24.00   48
  2  \w    -28.00  -2.00   1.00    1.00    --    5.00 -12.00 -24.00   26
  3  \w      3.00  47.00   1.00    1.00    --    5.00 -12.00 -24.00   44
  4  \w    -26.00  94.00   1.00    1.00    --    5.00  57.00-180.00  120
  5  \w    -36.00  84.00   1.00    1.00    --   -5.70  57.00 -90.00  120
  6  \w      8.00  33.00   1.00    1.00    --   -5.70  76.00-150.00   25
  7  \w    -45.00 -13.00   1.00    1.00    --   -5.70  76.00-150.00   32
;
_diffrn_measurement_device 'four-circle diffractometer'
_diffrn_measurement_device_type 'XtaLAB AFC11 (RINC): Kappa single'
_diffrn_measurement_method '\w scans'
_diffrn_orient_matrix_type 'CrysAlisPro convention (1999,Acta A55,543-557)'
_diffrn_orient_matrix_UB_11 -0.0696133000
_diffrn_orient_matrix_UB_12 -0.0033135000
_diffrn_orient_matrix_UB_13 -0.0594206000
_diffrn_orient_matrix_UB_21 -0.1533078000
_diffrn_orient_matrix_UB_22 -0.0066865000
_diffrn_orient_matrix_UB_23 0.0181735000
_diffrn_orient_matrix_UB_31 -0.0268095000
_diffrn_orient_matrix_UB_32 0.0467350000
_diffrn_orient_matrix_UB_33 -0.0016010000
_diffrn_radiation_monochromator graphite
_diffrn_radiation_probe x-ray
_diffrn_radiation_type MoK\a
_diffrn_radiation_wavelength 0.71073
_diffrn_reflns_av_R_equivalents 0.0274
_diffrn_reflns_av_unetI/netI 0.0212
_diffrn_reflns_Laue_measured_fraction_full 0.996
_diffrn_reflns_Laue_measured_fraction_max 0.995
_diffrn_reflns_limit_h_max 5
_diffrn_reflns_limit_h_min -4
_diffrn_reflns_limit_k_max 18
_diffrn_reflns_limit_k_min -18
_diffrn_reflns_limit_l_max 14
_diffrn_reflns_limit_l_min -14
_diffrn_reflns_number 8394
_diffrn_reflns_point_group_measured_fraction_full 0.996
_diffrn_reflns_point_group_measured_fraction_max 0.995
_diffrn_reflns_theta_full 26.000
_diffrn_reflns_theta_max 26.345
_diffrn_reflns_theta_min 2.243
_diffrn_source 'fine-focus sealed X-ray tube'
_diffrn_source_type 'Enhance (Mo) X-ray Source'
_exptl_absorpt_coefficient_mu 0.208
_exptl_absorpt_correction_T_max 1.00000
_exptl_absorpt_correction_T_min 0.30950
_exptl_absorpt_correction_type multi-scan
_exptl_absorpt_process_details
;
CrysAlisPro 1.171.39.30c (Rigaku Oxford Diffraction, 2017)
Empirical absorption correction using spherical harmonics,
 implemented in SCALE3 ABSPACK scaling algorithm.
;
_exptl_crystal_colour 'clear colourless'
_exptl_crystal_colour_lustre clear
_exptl_crystal_colour_primary colourless
_exptl_crystal_density_diffrn 1.935
_exptl_crystal_description block
_exptl_crystal_F_000 416
_exptl_crystal_recrystallization_method 'Re-crystallisation from solvent: Water'
_exptl_crystal_size_max 0.63
_exptl_crystal_size_mid 0.483
_exptl_crystal_size_min 0.119
_refine_diff_density_max 0.345
_refine_diff_density_min -0.204
_refine_diff_density_rms 0.048
_refine_ls_extinction_method none
_refine_ls_goodness_of_fit_ref 1.092
_refine_ls_hydrogen_treatment refall
_refine_ls_matrix_type full
_refine_ls_number_parameters 139
_refine_ls_number_reflns 1458
_refine_ls_number_restraints 0
_refine_ls_restrained_S_all 1.092
_refine_ls_R_factor_all 0.0332
_refine_ls_R_factor_gt 0.0297
_refine_ls_shift/su_max 0.001
_refine_ls_shift/su_mean 0.000
_refine_ls_structure_factor_coef Fsqd
_refine_ls_weighting_details 'w=1/[\s^2^(Fo^2^)+(0.0505P)^2^+0.1770P] where P=(Fo^2^+2Fc^2^)/3'
_refine_ls_weighting_scheme calc
_refine_ls_wR_factor_gt 0.0844
_refine_ls_wR_factor_ref 0.0871
_reflns_Friedel_coverage 0.000
_reflns_number_gt 1306
_reflns_number_total 1458
_reflns_threshold_expression 'I > 2\s(I)'
_cod_data_source_file d0ce00970a2.cif
_cod_data_source_block s4880r
_cod_original_cell_volume 717.73(6)
_cod_database_code 7240985
_shelx_shelxl_version_number 2016/6
_chemical_oxdiff_formula 'C6 H6 F6 O6'
_shelx_space_group_comment
;
The symmetry employed for this shelxl refinement is uniquely defined
by the following loop, which should always be used as a source of
symmetry information in preference to the above space-group names.
They are only intended as comments.
;
_shelx_estimated_absorpt_t_max 0.976
_shelx_estimated_absorpt_t_min 0.880
_reflns_odcompleteness_completeness 99.71
_reflns_odcompleteness_iscentric 1
_reflns_odcompleteness_theta 25.30
_olex2_refinement_description
;
;
_olex2_submission_special_instructions 'No special instructions were received'
_oxdiff_exptl_absorpt_empirical_details
;
Empirical correction (ABSPACK) includes:
- Absorption correction using spherical harmonics
- Frame scaling
;
_oxdiff_exptl_absorpt_empirical_full_max 3.980
_oxdiff_exptl_absorpt_empirical_full_min 0.499

loop_
_space_group_symop_operation_xyz
'x, y, z'
'-x+1/2, y+1/2, -z+1/2'
'-x, -y, -z'
'x-1/2, -y-1/2, z-1/2'

loop_
_atom_site_label
_atom_site_type_symbol
_atom_site_fract_x
_atom_site_fract_y
_atom_site_fract_z
_atom_site_U_iso_or_equiv
_atom_site_adp_type
_atom_site_occupancy
_atom_site_site_symmetry_order
_atom_site_calc_flag
_atom_site_refinement_flags_posn
_atom_site_refinement_flags_adp
_atom_site_refinement_flags_occupancy
_atom_site_disorder_assembly
_atom_site_disorder_group
F1 F 1.02682(17) 0.21762(4) 0.54756(6) 0.0173(2) Uani 1 1 d . . . . .
F3 F 0.06298(18) 0.20548(5) 0.18543(6) 0.0182(2) Uani 1 1 d . . . . .
F4 F 0.29630(18) 0.36283(4) 0.25538(6) 0.0191(2) Uani 1 1 d . . . . .
F2 F 0.76972(18) 0.06398(4) 0.47903(6) 0.0194(2) Uani 1 1 d . . . . .
O2 O 0.7011(2) 0.45915(6) 0.40065(8) 0.0225(2) Uani 1 1 d . . . . .
O1 O 1.0453(2) 0.38534(6) 0.52948(9) 0.0256(3) Uani 1 1 d . . . . .
N1 N 0.2945(3) 0.04923(7) 0.29237(10) 0.0206(3) Uani 1 1 d . . . . .
C1 C 0.7874(3) 0.21970(8) 0.45877(10) 0.0137(3) Uani 1 1 d . . . . .
C5 C 0.4289(3) 0.29097(7) 0.31204(10) 0.0135(3) Uani 1 1 d . . . . .
C6 C 0.6776(3) 0.30040(8) 0.40542(10) 0.0130(3) Uani 1 1 d . . . . .
C3 C 0.4139(3) 0.12975(8) 0.32829(10) 0.0143(3) Uani 1 1 d . . . . .
C2 C 0.6578(3) 0.13883(8) 0.42225(10) 0.0146(3) Uani 1 1 d . . . . .
C7 C 0.8068(3) 0.38893(8) 0.44416(10) 0.0146(3) Uani 1 1 d . . . . .
C4 C 0.3044(3) 0.20969(8) 0.27459(10) 0.0141(3) Uani 1 1 d . . . . .
H1A H 0.354(4) 0.0037(12) 0.3312(16) 0.036(5) Uiso 1 1 d . . . . .
H1 H 1.115(5) 0.4378(14) 0.5469(18) 0.049(5) Uiso 1 1 d . . . . .
H1B H 0.147(5) 0.0456(11) 0.2345(16) 0.032(4) Uiso 1 1 d . . . . .

loop_
_atom_site_aniso_label
_atom_site_aniso_U_11
_atom_site_aniso_U_22
_atom_site_aniso_U_33
_atom_site_aniso_U_23
_atom_site_aniso_U_13
_atom_site_aniso_U_12
F1 0.0169(4) 0.0163(4) 0.0164(4) 0.0003(3) -0.0063(3) 0.0002(3)
F3 0.0166(4) 0.0185(4) 0.0171(4) 0.0001(3) -0.0065(3) -0.0019(3)
F4 0.0217(4) 0.0117(4) 0.0214(4) 0.0030(3) -0.0066(3) 0.0028(3)
F2 0.0232(4) 0.0116(4) 0.0217(4) 0.0046(3) -0.0037(3) 0.0021(3)
O2 0.0252(5) 0.0114(4) 0.0274(5) 0.0004(3) -0.0095(4) -0.0011(3)
O1 0.0274(6) 0.0127(5) 0.0316(5) -0.0002(4) -0.0151(4) -0.0033(4)
N1 0.0266(6) 0.0128(5) 0.0202(6) 0.0010(4) -0.0057(5) -0.0041(4)
C1 0.0123(6) 0.0166(6) 0.0118(5) 0.0006(4) 0.0000(4) 0.0014(4)
C5 0.0138(6) 0.0129(6) 0.0136(6) 0.0022(4) 0.0008(5) 0.0022(4)
C6 0.0128(6) 0.0131(6) 0.0127(5) -0.0010(4) 0.0008(5) -0.0002(4)
C3 0.0149(6) 0.0140(6) 0.0141(6) -0.0005(4) 0.0030(5) -0.0008(4)
C2 0.0162(6) 0.0126(6) 0.0148(6) 0.0024(4) 0.0012(5) 0.0024(4)
C7 0.0138(6) 0.0151(6) 0.0147(6) -0.0012(4) 0.0015(4) -0.0003(4)
C4 0.0124(6) 0.0171(6) 0.0120(5) -0.0005(4) -0.0012(5) -0.0006(4)

loop_
_atom_type_symbol
_atom_type_description
_atom_type_scat_dispersion_real
_atom_type_scat_dispersion_imag
_atom_type_scat_source
C C 0.0033 0.0016 'International Tables Vol C Tables 4.2.6.8 and 6.1.1.4'
H H 0.0000 0.0000 'International Tables Vol C Tables 4.2.6.8 and 6.1.1.4'
F F 0.0171 0.0103 'International Tables Vol C Tables 4.2.6.8 and 6.1.1.4'
N N 0.0061 0.0033 'International Tables Vol C Tables 4.2.6.8 and 6.1.1.4'
O O 0.0106 0.0060 'International Tables Vol C Tables 4.2.6.8 and 6.1.1.4'

loop_
_geom_angle_atom_site_label_1
_geom_angle_atom_site_label_2
_geom_angle_atom_site_label_3
_geom_angle
_geom_angle_site_symmetry_1
_geom_angle_site_symmetry_3
_geom_angle_publ_flag
C7 O1 H1 110.0(14) . . ?
C3 N1 H1A 119.6(12) . . ?
C3 N1 H1B 120.0(12) . . ?
H1A N1 H1B 120.1(17) . . ?
F1 C1 C6 121.63(10) . . ?
F1 C1 C2 116.22(10) . . ?
C2 C1 C6 122.15(11) . . ?
F4 C5 C6 120.72(10) . . ?
F4 C5 C4 116.32(10) . . ?
C4 C5 C6 122.96(10) . . ?
C1 C6 C7 123.60(11) . . ?
C5 C6 C1 114.58(10) . . ?
C5 C6 C7 121.81(10) . . ?
N1 C3 C2 121.97(11) . . ?
N1 C3 C4 122.91(11) . . ?
C2 C3 C4 115.12(10) . . ?
F2 C2 C1 119.13(10) . . ?
F2 C2 C3 117.85(10) . . ?
C1 C2 C3 123.02(11) . . ?
O2 C7 O1 122.90(10) . . ?
O2 C7 C6 123.32(11) . . ?
O1 C7 C6 113.78(10) . . ?
F3 C4 C5 119.91(10) . . ?
F3 C4 C3 117.90(10) . . ?
C5 C4 C3 122.16(11) . . ?

loop_
_geom_bond_atom_site_label_1
_geom_bond_atom_site_label_2
_geom_bond_distance
_geom_bond_site_symmetry_2
_geom_bond_publ_flag
F1 C1 1.3360(14) . ?
F3 C4 1.3453(14) . ?
F4 C5 1.3414(13) . ?
F2 C2 1.3512(13) . ?
O2 C7 1.2234(15) . ?
O1 C7 1.3079(15) . ?
O1 H1 0.85(2) . ?
N1 C3 1.3504(15) . ?
N1 H1A 0.836(19) . ?
N1 H1B 0.848(19) . ?
C1 C6 1.4063(16) . ?
C1 C2 1.3716(16) . ?
C5 C6 1.4032(17) . ?
C5 C4 1.3725(16) . ?
C6 C7 1.4796(15) . ?
C3 C2 1.3945(17) . ?
C3 C4 1.3978(16) . ?

loop_
_geom_torsion_atom_site_label_1
_geom_torsion_atom_site_label_2
_geom_torsion_atom_site_label_3
_geom_torsion_atom_site_label_4
_geom_torsion
_geom_torsion_site_symmetry_1
_geom_torsion_site_symmetry_2
_geom_torsion_site_symmetry_3
_geom_torsion_site_symmetry_4
_geom_torsion_publ_flag
F1 C1 C6 C5 178.84(10) . . . . ?
F1 C1 C6 C7 -1.99(18) . . . . ?
F1 C1 C2 F2 2.03(17) . . . . ?
F1 C1 C2 C3 -177.86(10) . . . . ?
F4 C5 C6 C1 178.28(10) . . . . ?
F4 C5 C6 C7 -0.90(18) . . . . ?
F4 C5 C4 F3 0.14(17) . . . . ?
F4 C5 C4 C3 -178.04(10) . . . . ?
N1 C3 C2 F2 -1.28(18) . . . . ?
N1 C3 C2 C1 178.61(11) . . . . ?
N1 C3 C4 F3 1.94(18) . . . . ?
N1 C3 C4 C5 -179.84(11) . . . . ?
C1 C6 C7 O2 -176.80(12) . . . . ?
C1 C6 C7 O1 3.22(17) . . . . ?
C5 C6 C7 O2 2.30(19) . . . . ?
C5 C6 C7 O1 -177.68(11) . . . . ?
C6 C1 C2 F2 -178.54(10) . . . . ?
C6 C1 C2 C3 1.56(19) . . . . ?
C6 C5 C4 F3 179.13(10) . . . . ?
C6 C5 C4 C3 0.9(2) . . . . ?
C2 C1 C6 C5 -0.55(18) . . . . ?
C2 C1 C6 C7 178.61(11) . . . . ?
C2 C3 C4 F3 -178.20(10) . . . . ?
C2 C3 C4 C5 0.02(18) . . . . ?
C4 C5 C6 C1 -0.66(18) . . . . ?
C4 C5 C6 C7 -179.84(10) . . . . ?
C4 C3 C2 F2 178.86(10) . . . . ?
C4 C3 C2 C1 -1.25(18) . . . . ?
